data_2213357
loop_
_publ_author_name
'Tsuneaki Yamagata'
'Mitsuhiro Nagata'
'Kazushi Mashima'
'Kazuhide Tani'

_publ_section_title
;
 Di-\m-bromido-bis[(\h^4^-cycloocta-1,5-diene)iridium(I)]
;
_journal_coeditor_code HB2369
_journal_issue 5
_journal_name_full 'Acta Crystallographica Section E'
_journal_page_first m1498
_journal_page_last m1498
_journal_paper_doi 10.1107/S1600536807019769
_journal_volume 63
_journal_year 2007
_chemical_formula_iupac '[Ir2 Br2 (C8 H12)2]'
_chemical_formula_moiety 'C16 H24 Br2 Ir2'
_chemical_formula_sum 'C16 H24 Br2 Ir2'
_chemical_formula_weight 760.57
_chemical_melting_point 469
_chemical_name_systematic
;
Di-\m-bromido-bis[(\h^4^-cycloocta-1,5-diene)iridium(I)]
;
_space_group_IT_number 92
_symmetry_cell_setting tetragonal
_symmetry_space_group_name_Hall 'P 4abw 2nw'
_symmetry_space_group_name_H-M 'P 41 21 2'
_atom_sites_solution_hydrogens geom
_atom_sites_solution_primary direct
_atom_sites_solution_secondary difmap
_cell_angle_alpha 90.00
_cell_angle_beta 90.00
_cell_angle_gamma 90.00
_cell_formula_units_Z 4
_cell_length_a 8.3839(5)
_cell_length_b 8.3839(5)
_cell_length_c 24.1471(19)
_cell_measurement_reflns_used 69455
_cell_measurement_temperature 100.0(10)
_cell_measurement_theta_max 31.34
_cell_measurement_theta_min 3.38
_cell_volume 1697.3(2)
_computing_cell_refinement RAPID-AUTO
_computing_data_collection 'RAPID-AUTO (Rigaku, 1998)'
_computing_data_reduction 'PROCESS in TEXSAN PROCESS (Rigaku/MSC, 2004)'
_computing_molecular_graphics 'ORTEP-3 (Farrugia, 1997)'
_computing_publication_material 'SHELXL97 and local routines'
_computing_structure_refinement 'SHELXL97 (Sheldrick, 1997)'
_computing_structure_solution 'SIR97 (Altomare et al., 1999)'
_diffrn_ambient_temperature 100.0(10)
_diffrn_detector_area_resol_mean 10.00
_diffrn_measured_fraction_theta_full 0.999
_diffrn_measured_fraction_theta_max 0.999
_diffrn_measurement_device_type 'Rigaku R-AXIS RAPID'
_diffrn_measurement_method \w
_diffrn_radiation_monochromator graphite
_diffrn_radiation_source 'normal-focus sealed tube'
_diffrn_radiation_type MoK\a
_diffrn_radiation_wavelength 0.71075
_diffrn_reflns_av_R_equivalents 0.1289
_diffrn_reflns_av_sigmaI/netI 0.0437
_diffrn_reflns_limit_h_max 12
_diffrn_reflns_limit_h_min -12
_diffrn_reflns_limit_k_max 12
_diffrn_reflns_limit_k_min -12
_diffrn_reflns_limit_l_max 35
_diffrn_reflns_limit_l_min -35
_diffrn_reflns_number 48361
_diffrn_reflns_theta_full 31.55
_diffrn_reflns_theta_max 31.55
_diffrn_reflns_theta_min 3.37
_exptl_absorpt_coefficient_mu 20.362
_exptl_absorpt_correction_T_max 0.431
_exptl_absorpt_correction_T_min 0.114
_exptl_absorpt_correction_type numerical
_exptl_absorpt_process_details '(ABSCOR; Higashi, 1999)'
_exptl_crystal_colour red
_exptl_crystal_density_diffrn 2.976
_exptl_crystal_density_method 'not measured'
_exptl_crystal_description block
_exptl_crystal_F_000 1376
_exptl_crystal_size_max 0.19
_exptl_crystal_size_mid 0.15
_exptl_crystal_size_min 0.11
_refine_diff_density_max 1.326
_refine_diff_density_min -2.562
_refine_ls_abs_structure_details 'Flack (1983), 1112 Friedel pairs'
_refine_ls_abs_structure_Flack 0.02(2)
_refine_ls_extinction_method none
_refine_ls_goodness_of_fit_ref 1.089
_refine_ls_hydrogen_treatment constr
_refine_ls_matrix_type full
_refine_ls_number_parameters 91
_refine_ls_number_reflns 2840
_refine_ls_number_restraints 0
_refine_ls_restrained_S_all 1.089
_refine_ls_R_factor_all 0.0408
_refine_ls_R_factor_gt 0.0335
_refine_ls_shift/su_max 0.002
_refine_ls_shift/su_mean 0.000
_refine_ls_structure_factor_coef Fsqd
_refine_ls_weighting_details 'calc w=1/[\s^2^(Fo^2^)+(0.0225P)^2^+4.3085P] where P=(Fo^2^+2Fc^2^)/3'
_refine_ls_weighting_scheme calc
_refine_ls_wR_factor_gt 0.0621
_refine_ls_wR_factor_ref 0.0637
_reflns_number_gt 2591
_reflns_number_total 2840
_reflns_threshold_expression I>2\s(I)
_cod_data_source_file hb2369.cif
_cod_data_source_block I
_cod_database_code 2213357
_cod_database_fobs_code 2213357

loop_
_symmetry_equiv_pos_as_xyz
'x, y, z'
'-x, -y, z+1/2'
'-y+1/2, x+1/2, z+1/4'
'y+1/2, -x+1/2, z+3/4'
'y, x, -z'
'-y, -x, -z+1/2'
'-x+1/2, y+1/2, -z+1/4'
'x+1/2, -y+1/2, -z+3/4'

loop_
_atom_site_type_symbol
_atom_site_label
_atom_site_fract_x
_atom_site_fract_y
_atom_site_fract_z
_atom_site_U_iso_or_equiv
_atom_site_adp_type
_atom_site_calc_flag
_atom_site_refinement_flags
_atom_site_occupancy
Ir Ir 0.71261(3) 0.51576(3) 0.771695(9) 0.01892(6) Uani d . 1
Br Br 0.55064(8) 0.55356(8) 0.68431(2) 0.02227(14) Uani d . 1
C C1 0.8208(8) 0.5503(8) 0.8497(2) 0.0225(14) Uani d . 1
H H1 0.7181 0.5761 0.8637 0.027 Uiso calc R 1
C C2 0.8474(9) 0.3900(9) 0.8320(2) 0.0233(14) Uani d . 1
H H2 0.7609 0.3170 0.8337 0.028 Uiso calc R 1
C C3 1.0064(9) 0.3299(9) 0.8105(3) 0.0267(15) Uani d . 1
H H3A 1.0216 0.2178 0.8222 0.032 Uiso calc R 1
H H3B 1.0935 0.3942 0.8269 0.032 Uiso calc R 1
C C4 1.0161(9) 0.3402(9) 0.7468(3) 0.0262(15) Uani d . 1
H H4A 1.1289 0.3534 0.7356 0.031 Uiso calc R 1
H H4B 0.9768 0.2390 0.7306 0.031 Uiso calc R 1
C C5 0.9189(8) 0.4778(9) 0.7238(2) 0.0232(13) Uani d . 1
H H5 0.8512 0.4563 0.6931 0.028 Uiso calc R 1
C C6 0.9213(9) 0.6350(8) 0.7443(3) 0.0241(15) Uani d . 1
H H6 0.8515 0.7107 0.7279 0.029 Uiso calc R 1
C C7 1.0287(9) 0.6909(10) 0.7912(3) 0.0289(15) Uani d . 1
H H7A 1.0621 0.8023 0.7841 0.035 Uiso calc R 1
H H7B 1.1259 0.6238 0.7921 0.035 Uiso calc R 1
C C8 0.9438(10) 0.6819(9) 0.8479(3) 0.0303(17) Uani d . 1
H H8A 1.0241 0.6633 0.8772 0.036 Uiso calc R 1
H H8B 0.8910 0.7852 0.8556 0.036 Uiso calc R 1

loop_
_atom_site_aniso_label
_atom_site_aniso_U_11
_atom_site_aniso_U_22
_atom_site_aniso_U_33
_atom_site_aniso_U_12
_atom_site_aniso_U_13
_atom_site_aniso_U_23
Ir 0.02031(13) 0.02195(14) 0.01450(9) 0.00101(10) -0.00110(9) -0.00051(9)
Br 0.0270(4) 0.0221(3) 0.0177(3) 0.0016(3) -0.0040(2) 0.0020(2)
C1 0.022(4) 0.026(4) 0.019(3) -0.004(3) -0.002(2) 0.004(2)
C2 0.021(4) 0.033(4) 0.016(3) -0.002(3) -0.002(2) 0.003(2)
C3 0.025(4) 0.033(4) 0.023(3) 0.003(3) 0.000(3) 0.009(3)
C4 0.030(4) 0.027(4) 0.022(3) 0.006(3) 0.008(3) -0.001(3)
C5 0.020(3) 0.033(4) 0.017(3) 0.004(3) 0.000(2) 0.005(3)
C6 0.028(4) 0.021(3) 0.023(3) -0.002(3) 0.002(3) 0.005(2)
C7 0.025(4) 0.034(4) 0.028(3) -0.008(3) 0.000(3) 0.000(3)
C8 0.036(4) 0.032(4) 0.023(3) -0.008(3) -0.008(3) -0.005(3)

loop_
_atom_type_symbol
_atom_type_description
_atom_type_scat_dispersion_real
_atom_type_scat_dispersion_imag
_atom_type_scat_source
Ir Ir -1.4442 7.9887 'International Tables Vol C Tables 4.2.6.8 and 6.1.1.4'
Br Br -0.2901 2.4595 'International Tables Vol C Tables 4.2.6.8 and 6.1.1.4'
C C 0.0033 0.0016 'International Tables Vol C Tables 4.2.6.8 and 6.1.1.4'
H H 0.0000 0.0000 'International Tables Vol C Tables 4.2.6.8 and 6.1.1.4'

loop_
_geom_angle_atom_site_label_1
_geom_angle_atom_site_label_2
_geom_angle_atom_site_label_3
_geom_angle_site_symmetry_1
_geom_angle_site_symmetry_3
_geom_angle
_geom_angle_publ_flag
C5 Ir C1 . . 99.1(3) n
C5 Ir C6 . . 38.9(3) n
C1 Ir C6 . . 81.9(3) n
C5 Ir C2 . . 82.2(3) n
C1 Ir C2 . . 39.4(3) n
C6 Ir C2 . . 90.5(3) n
C5 Ir Br . . 90.09(17) ?
C1 Ir Br . . 163.4(2) ?
C6 Ir Br . . 97.13(19) ?
C2 Ir Br . . 156.9(2) ?
C5 Ir Br . 6_666 157.1(2) ?
C1 Ir Br . 6_666 91.95(18) ?
C6 Ir Br . 6_666 163.9(2) ?
C2 Ir Br . 6_666 94.1(2) ?
Br Ir Br . 6_666 84.52(3) yes
C5 Ir Ir . 6_666 104.1(2) ?
C1 Ir Ir . 6_666 134.09(18) ?
C6 Ir Ir . 6_666 137.95(19) ?
C2 Ir Ir . 6_666 105.7(2) ?
Br Ir Ir . 6_666 55.074(17) ?
Br Ir Ir 6_666 6_666 54.939(16) ?
Ir Br Ir . 6_666 69.987(19) yes
C2 C1 C8 . . 124.8(7) ?
C2 C1 Ir . . 70.7(3) ?
C8 C1 Ir . . 111.5(4) ?
C2 C1 H1 . . 117.6 ?
C8 C1 H1 . . 117.6 ?
Ir C1 H1 . . 87.7 ?
C1 C2 C3 . . 123.5(7) ?
C1 C2 Ir . . 69.8(4) ?
C3 C2 Ir . . 113.5(4) ?
C1 C2 H2 . . 118.2 ?
C3 C2 H2 . . 118.2 ?
Ir C2 H2 . . 86.8 ?
C2 C3 C4 . . 111.6(6) ?
C2 C3 H3A . . 109.3 ?
C4 C3 H3A . . 109.3 ?
C2 C3 H3B . . 109.3 ?
C4 C3 H3B . . 109.3 ?
H3A C3 H3B . . 108.0 ?
C5 C4 C3 . . 112.3(6) ?
C5 C4 H4A . . 109.1 ?
C3 C4 H4A . . 109.1 ?
C5 C4 H4B . . 109.1 ?
C3 C4 H4B . . 109.1 ?
H4A C4 H4B . . 107.9 ?
C6 C5 C4 . . 125.1(6) ?
C6 C5 Ir . . 71.1(4) ?
C4 C5 Ir . . 110.8(4) ?
C6 C5 H5 . . 117.5 ?
C4 C5 H5 . . 117.5 ?
Ir C5 H5 . . 88.1 ?
C5 C6 C7 . . 124.0(7) ?
C5 C6 Ir . . 69.9(4) ?
C7 C6 Ir . . 113.7(4) ?
C5 C6 H6 . . 118.0 ?
C7 C6 H6 . . 118.0 ?
Ir C6 H6 . . 86.4 ?
C6 C7 C8 . . 111.8(6) ?
C6 C7 H7A . . 109.3 ?
C8 C7 H7A . . 109.3 ?
C6 C7 H7B . . 109.3 ?
C8 C7 H7B . . 109.3 ?
H7A C7 H7B . . 107.9 ?
C1 C8 C7 . . 112.1(6) ?
C1 C8 H8A . . 109.2 ?
C7 C8 H8A . . 109.2 ?
C1 C8 H8B . . 109.2 ?
C7 C8 H8B . . 109.2 ?
H8A C8 H8B . . 107.9 ?

loop_
_geom_bond_atom_site_label_1
_geom_bond_atom_site_label_2
_geom_bond_site_symmetry_2
_geom_bond_distance
_geom_bond_publ_flag
Ir C5 . 2.105(6) yes
Ir C1 . 2.111(6) yes
Ir C6 . 2.121(7) yes
Ir C2 . 2.123(6) yes
Ir Br . 2.5293(7) yes
Ir Br 6_666 2.5335(7) yes
Ir Ir 6_666 2.9034(5) yes
Br Ir 6_666 2.5335(7) ?
C1 C2 . 1.429(10) ?
C1 C8 . 1.511(10) ?
C1 H1 . 0.9500 ?
C2 C3 . 1.517(10) ?
C2 H2 . 0.9500 ?
C3 C4 . 1.542(9) ?
C3 H3A . 0.9900 ?
C3 H3B . 0.9900 ?
C4 C5 . 1.518(9) ?
C4 H4A . 0.9900 ?
C4 H4B . 0.9900 ?
C5 C6 . 1.408(10) ?
C5 H5 . 0.9500 ?
C6 C7 . 1.519(10) ?
C6 H6 . 0.9500 ?
C7 C8 . 1.546(10) ?
C7 H7A . 0.9900 ?
C7 H7B . 0.9900 ?
C8 H8A . 0.9900 ?
C8 H8B . 0.9900 ?

loop_
_geom_torsion_atom_site_label_1
_geom_torsion_atom_site_label_2
_geom_torsion_atom_site_label_3
_geom_torsion_atom_site_label_4
_geom_torsion_site_symmetry_1
_geom_torsion_site_symmetry_4
_geom_torsion
C5 Ir Br Ir . 6_666 107.2(2)
C1 Ir Br Ir . 6_666 -128.8(6)
C6 Ir Br Ir . 6_666 145.6(2)
C2 Ir Br Ir . 6_666 37.3(5)
Br Ir Br Ir 6_666 6_666 -50.44(3)
C5 Ir C1 C2 . . -65.7(4)
C6 Ir C1 C2 . . -100.8(4)
Br Ir C1 C2 . . 171.5(5)
Br Ir C1 C2 6_666 . 94.1(4)
Ir Ir C1 C2 6_666 . 54.2(5)
C5 Ir C1 C8 . . 55.1(6)
C6 Ir C1 C8 . . 20.1(5)
C2 Ir C1 C8 . . 120.8(7)
Br Ir C1 C8 . . -67.7(9)
Br Ir C1 C8 6_666 . -145.0(5)
Ir Ir C1 C8 6_666 . 175.1(4)
C8 C1 C2 C3 . . 2.1(10)
Ir C1 C2 C3 . . 105.4(6)
C8 C1 C2 Ir . . -103.3(6)
C5 Ir C2 C1 . . 114.7(4)
C6 Ir C2 C1 . . 76.6(4)
Br Ir C2 C1 . . -173.8(4)
Br Ir C2 C1 6_666 . -88.0(4)
Ir Ir C2 C1 6_666 . -142.7(4)
C5 Ir C2 C3 . . -4.1(6)
C1 Ir C2 C3 . . -118.8(8)
C6 Ir C2 C3 . . -42.3(6)
Br Ir C2 C3 . . 67.4(8)
Br Ir C2 C3 6_666 . 153.1(5)
Ir Ir C2 C3 6_666 . 98.4(5)
C1 C2 C3 C4 . . -93.8(8)
Ir C2 C3 C4 . . -13.2(8)
C2 C3 C4 C5 . . 30.8(9)
C3 C4 C5 C6 . . 47.0(10)
C3 C4 C5 Ir . . -34.0(8)
C1 Ir C5 C6 . . -64.8(4)
C2 Ir C5 C6 . . -100.5(4)
Br Ir C5 C6 . . 101.3(4)
Br Ir C5 C6 6_666 . 177.3(4)
Ir Ir C5 C6 6_666 . 155.1(3)
C1 Ir C5 C4 . . 56.5(5)
C6 Ir C5 C4 . . 121.3(7)
C2 Ir C5 C4 . . 20.8(5)
Br Ir C5 C4 . . -137.4(5)
Br Ir C5 C4 6_666 . -61.4(7)
Ir Ir C5 C4 6_666 . -83.6(5)
C4 C5 C6 C7 . . 3.1(11)
Ir C5 C6 C7 . . 105.7(6)
C4 C5 C6 Ir . . -102.6(6)
C1 Ir C6 C5 . . 115.5(4)
C2 Ir C6 C5 . . 76.9(4)
Br Ir C6 C5 . . -81.2(4)
Br Ir C6 C5 6_666 . -176.2(5)
Ir Ir C6 C5 6_666 . -37.5(5)
C5 Ir C6 C7 . . -119.3(7)
C1 Ir C6 C7 . . -3.8(6)
C2 Ir C6 C7 . . -42.4(6)
Br Ir C6 C7 . . 159.4(5)
Br Ir C6 C7 6_666 . 64.5(10)
Ir Ir C6 C7 6_666 . -156.9(4)
C5 C6 C7 C8 . . -93.9(8)
Ir C6 C7 C8 . . -12.8(8)
C2 C1 C8 C7 . . 48.2(9)
Ir C1 C8 C7 . . -32.8(8)
C6 C7 C8 C1 . . 29.7(9)
